data_4028033
loop_
_publ_author_name
'Koichi Mitsudo'
'Jyunji Harada'
'Yo Tanaka'
'Hiroki Mandai'
'Chie Nishioka'
'Hideo Tanaka'
'Atsushi Wakamiya'
'Yasujiro Murata'
'Seiji Suga'

_publ_contact_author_address
;
Graduate School of Natural Science and Technology, Okayama University,
3-1-1 Tsushima-naka, Okayama 700-8530, Japan
;
_publ_contact_author_email suga@cc.okayama-u.ac.jp
_publ_contact_author_fax +81-86-251-8081
_publ_contact_author_name 'Seiji Suga'
_publ_contact_author_phone +81-86-251-8081
_publ_section_title
;
 Synthesis of Hexa(furan-2-yl)benzenes and Their \p-Extended Derivatives
;
_journal_name_full 'Journal of Organic Chemistry'
_journal_page_first 2763
_journal_page_last 2768
_journal_paper_doi 10.1021/jo302652r
_journal_volume 78
_journal_year 2013
_chemical_formula_moiety 'C72 H36 F18 O6'
_chemical_formula_sum 'C72 H36 F18 O6'
_chemical_formula_weight 1339.01
_chemical_name_systematic
;
 ?
;
_space_group_IT_number 14
_symmetry_cell_setting monoclinic
_symmetry_space_group_name_Hall '-P 2yn'
_symmetry_space_group_name_H-M 'P 1 21/n 1'
_atom_sites_solution_hydrogens geom
_atom_sites_solution_primary direct
_atom_sites_solution_secondary difmap
_audit_creation_method SHELXL-97
_cell_angle_alpha 90.00
_cell_angle_beta 105.595(4)
_cell_angle_gamma 90.00
_cell_formula_units_Z 2
_cell_length_a 12.015(4)
_cell_length_b 15.895(5)
_cell_length_c 16.253(5)
_cell_measurement_reflns_used 6708
_cell_measurement_temperature 193(2)
_cell_measurement_theta_max 27.50
_cell_measurement_theta_min 3.01
_cell_volume 2989.7(17)
_computing_cell_refinement 'CrystalClear (Rigaku Inc., 2008)'
_computing_data_collection 'CrystalClear (Rigaku Inc., 2008)'
_computing_data_reduction 'CrystalClear (Rigaku Inc., 2008)'
_computing_molecular_graphics 'Yadokari-XG 2009 (Wakita Nemoto et al., 2009)'
_computing_publication_material 'Yadokari-XG 2009 (Wakita,Nemoto et al., 2009)'
_computing_structure_refinement 'SHELXL-97 (Sheldrick, 1997)'
_computing_structure_solution 'SIR2004 (Burla, et al., 2005)'
_diffrn_ambient_temperature 193(2)
_diffrn_detector_area_resol_mean 28.5714
_diffrn_measured_fraction_theta_full 0.995
_diffrn_measured_fraction_theta_max 0.995
_diffrn_measurement_device_type 'CrystalClear (Rigaku Inc., 2008)'
_diffrn_measurement_method dtprofit.ref
_diffrn_radiation_monochromator Confocal
_diffrn_radiation_source 'Rotating Anode'
_diffrn_radiation_type MoK\a
_diffrn_radiation_wavelength 0.71075
_diffrn_reflns_av_R_equivalents 0.0463
_diffrn_reflns_av_sigmaI/netI 0.0268
_diffrn_reflns_limit_h_max 15
_diffrn_reflns_limit_h_min -15
_diffrn_reflns_limit_k_max 20
_diffrn_reflns_limit_k_min -20
_diffrn_reflns_limit_l_max 21
_diffrn_reflns_limit_l_min -21
_diffrn_reflns_number 47338
_diffrn_reflns_theta_full 27.51
_diffrn_reflns_theta_max 27.51
_diffrn_reflns_theta_min 3.11
_exptl_absorpt_coefficient_mu 0.132
_exptl_absorpt_correction_T_max 0.979
_exptl_absorpt_correction_T_min 0.954
_exptl_absorpt_correction_type multi-scan
_exptl_absorpt_process_details 'REQAB (Rigaku, 1998)'
_exptl_crystal_colour Orange
_exptl_crystal_density_diffrn 1.487
_exptl_crystal_description Block
_exptl_crystal_F_000 1356
_exptl_crystal_size_max 0.36
_exptl_crystal_size_mid 0.30
_exptl_crystal_size_min 0.16
_refine_diff_density_max 0.303
_refine_diff_density_min -0.299
_refine_diff_density_rms 0.044
_refine_ls_extinction_method none
_refine_ls_goodness_of_fit_ref 1.132
_refine_ls_hydrogen_treatment constr
_refine_ls_matrix_type full
_refine_ls_number_parameters 517
_refine_ls_number_reflns 6840
_refine_ls_number_restraints 360
_refine_ls_restrained_S_all 1.249
_refine_ls_R_factor_all 0.0834
_refine_ls_R_factor_gt 0.0677
_refine_ls_shift/su_max 0.004
_refine_ls_shift/su_mean 0.000
_refine_ls_structure_factor_coef Fsqd
_refine_ls_weighting_details 'calc w=1/[\s^2^(Fo^2^)+(0.0936P)^2^+0.6522P] where P=(Fo^2^+2Fc^2^)/3'
_refine_ls_weighting_scheme calc
_refine_ls_wR_factor_gt 0.1788
_refine_ls_wR_factor_ref 0.1916
_reflns_number_gt 5523
_reflns_number_total 6840
_reflns_threshold_expression >2sigma(I)
_cod_data_source_file jo302652r_si_002_1.cif
_cod_data_source_block 4f
_cod_original_cell_volume 2989.8(15)
_cod_original_sg_symbol_H-M 'P 21/n'
_cod_database_code 4028033

loop_
_symmetry_equiv_pos_as_xyz
'x, y, z'
'-x+1/2, y+1/2, -z+1/2'
'-x, -y, -z'
'x-1/2, -y-1/2, z-1/2'

loop_
_atom_site_label
_atom_site_type_symbol
_atom_site_fract_x
_atom_site_fract_y
_atom_site_fract_z
_atom_site_U_iso_or_equiv
_atom_site_adp_type
_atom_site_occupancy
_atom_site_symmetry_multiplicity
_atom_site_calc_flag
_atom_site_refinement_flags
_atom_site_disorder_assembly
_atom_site_disorder_group
O1 O 0.22014(13) 0.33010(9) 0.56301(10) 0.0461(4) Uani 1 1 d . . .
O2 O 0.24077(12) 0.42064(9) 0.41192(9) 0.0401(3) Uani 1 1 d . . .
O3 O -0.12869(13) 0.43100(10) 0.67221(9) 0.0454(4) Uani 1 1 d . . .
C1 C 0.27288(19) 0.36769(13) 0.35511(13) 0.0414(5) Uani 1 1 d . . .
C2 C -0.01904(19) 0.43786(13) 0.66195(13) 0.0414(5) Uani 1 1 d . . .
C3 C 0.05536(17) 0.42396(13) 0.53259(12) 0.0383(4) Uani 1 1 d . . .
C4 C 0.39357(19) 0.36977(13) 0.35420(13) 0.0424(5) Uani 1 1 d . . .
C5 C 0.10680(19) 0.34157(14) 0.56247(13) 0.0416(5) Uani 1 1 d . . .
C6 C 0.06696(17) 0.45741(13) 0.45533(12) 0.0383(4) Uani 1 1 d . . .
C7 C 0.2476(2) 0.24799(14) 0.58681(14) 0.0483(5) Uani 1 1 d . . .
C8 C -0.01161(17) 0.46742(13) 0.57765(12) 0.0383(4) Uani 1 1 d . . .
C9 C 0.0853(2) 0.34831(16) 0.34215(15) 0.0496(5) Uani 1 1 d . . .
H9 H 0.0084 0.3277 0.3236 0.060 Uiso 1 1 calc R . .
C10 C 0.12496(18) 0.40708(13) 0.40198(12) 0.0383(4) Uani 1 1 d . . .
C11 C 0.0598(2) 0.42030(16) 0.73588(14) 0.0501(5) Uani 1 1 d . . .
H11 H 0.1414 0.4199 0.7459 0.060 Uiso 1 1 calc R . .
C12 C 0.5476(2) 0.31443(16) 0.30174(15) 0.0523(6) Uani 1 1 d . . .
H12 H 0.5733 0.2765 0.2656 0.063 Uiso 1 1 calc R . .
C13 C -0.2249(2) 0.40352(16) 0.78102(15) 0.0530(6) Uani 1 1 d . . .
C14 C -0.1169(2) 0.40984(14) 0.75580(14) 0.0474(5) Uani 1 1 d . . .
C15 C -0.0042(2) 0.40233(16) 0.79654(14) 0.0521(6) Uani 1 1 d . . .
H15 H 0.0273 0.3878 0.8549 0.062 Uiso 1 1 calc R . .
C16 C 0.0636(2) 0.26958(15) 0.58501(15) 0.0523(6) Uani 1 1 d . . .
H16 H -0.0128 0.2606 0.5892 0.063 Uiso 1 1 calc R . .
C17 C 0.1554(2) 0.20943(15) 0.60127(16) 0.0538(6) Uani 1 1 d . . .
H17 H 0.1518 0.1528 0.6190 0.065 Uiso 1 1 calc R . .
C18 C 0.4332(2) 0.31519(15) 0.30184(15) 0.0493(5) Uani 1 1 d . . .
H18 H 0.3805 0.2778 0.2655 0.059 Uiso 1 1 calc R . .
C19 C 0.4728(2) 0.42490(16) 0.40595(16) 0.0539(6) Uani 1 1 d . A .
H19 H 0.4471 0.4634 0.4416 0.065 Uiso 1 1 calc R . .
C20 C 0.3638(2) 0.22106(16) 0.58494(15) 0.0527(6) Uani 1 1 d . . .
F1E F 0.7749(8) 0.3256(12) 0.2965(7) 0.101(3) Uani 0.51(2) 1 d PU A 5
C21 C 0.7494(2) 0.3679(2) 0.3550(2) 0.0697(8) Uani 1 1 d U . .
C22 C 0.5871(2) 0.42449(17) 0.40617(17) 0.0579(6) Uani 1 1 d . . .
H22 H 0.6399 0.4623 0.4419 0.070 Uiso 1 1 calc R A .
C23 C 0.1804(2) 0.32277(16) 0.31188(14) 0.0500(6) Uani 1 1 d . . .
H23 H 0.1791 0.2817 0.2692 0.060 Uiso 1 1 calc R . .
C24 C -0.3306(3) 0.4138(2) 0.72163(19) 0.0714(8) Uani 1 1 d . . .
H24 H -0.3333 0.4220 0.6632 0.086 Uiso 1 1 calc R . .
C25 C -0.2230(3) 0.38935(19) 0.86588(17) 0.0657(7) Uani 1 1 d . . .
H25 H -0.1516 0.3801 0.9074 0.079 Uiso 1 1 calc R . .
C26 C 0.4341(2) 0.27432(18) 0.55377(18) 0.0613(7) Uani 1 1 d . . .
H26 H 0.4090 0.3300 0.5372 0.074 Uiso 1 1 calc R . .
C27 C 0.6251(2) 0.36867(16) 0.35400(16) 0.0520(6) Uani 1 1 d . A .
C28 C 0.4043(3) 0.14036(18) 0.61064(19) 0.0682(7) Uani 1 1 d . B .
H28 H 0.3580 0.1031 0.6331 0.082 Uiso 1 1 calc R . .
F2B F 0.7638(11) 0.1143(7) 0.6284(7) 0.113(3) Uani 0.499(8) 1 d PU B 2
C29 C 0.5791(3) 0.1674(2) 0.57102(19) 0.0686(8) Uani 1 1 d . B .
F2E F 0.8169(14) 0.3445(10) 0.4334(9) 0.099(3) Uani 0.51(2) 1 d PU A 5
C30 C 0.5404(3) 0.2474(2) 0.5465(2) 0.0709(8) Uani 1 1 d . . .
H30 H 0.5873 0.2845 0.5243 0.085 Uiso 1 1 calc R . .
C31 C -0.4293(3) 0.4007(2) 0.8306(2) 0.0744(9) Uani 1 1 d . C .
C32 C -0.3253(3) 0.3887(2) 0.8900(2) 0.0750(9) Uani 1 1 d . . .
H32 H -0.3233 0.3798 0.9482 0.090 Uiso 1 1 calc R . .
C33 C 0.6934(3) 0.1393(3) 0.5625(3) 0.0894(10) Uani 1 1 d U . .
C34 C -0.4322(3) 0.4124(3) 0.7459(2) 0.0829(10) Uani 1 1 d . . .
H34 H -0.5042 0.4195 0.7043 0.099 Uiso 1 1 calc R . .
C35 C 0.5103(3) 0.1143(2) 0.6038(2) 0.0755(8) Uani 1 1 d . . .
H35 H 0.5368 0.0593 0.6217 0.091 Uiso 1 1 calc R B .
F1C F -0.5386(4) 0.3589(5) 0.9231(4) 0.139(2) Uani 0.711(8) 1 d PU C 3
F3E F 0.7857(7) 0.4489(6) 0.3467(10) 0.109(3) Uani 0.51(2) 1 d PU A 5
F1D F -0.6098(11) 0.4534(11) 0.8184(9) 0.117(4) Uani 0.289(8) 1 d PU C 4
C36 C -0.5384(4) 0.4040(3) 0.8570(3) 0.0994(12) Uani 1 1 d U . .
F2D F -0.5806(13) 0.3358(9) 0.8613(14) 0.149(5) Uani 0.289(8) 1 d PU C 4
F3D F -0.5118(10) 0.4299(11) 0.9457(7) 0.130(4) Uani 0.289(8) 1 d PU C 4
F1F F 0.7773(8) 0.2923(6) 0.3237(10) 0.093(3) Uani 0.49(2) 1 d PU A 6
F2F F 0.7781(8) 0.4247(9) 0.3072(11) 0.110(3) Uani 0.49(2) 1 d PU A 6
F1A F 0.6951(6) 0.1125(8) 0.4961(5) 0.132(3) Uani 0.501(8) 1 d PU B 1
F2C F -0.5738(6) 0.4817(4) 0.8638(5) 0.149(2) Uani 0.711(8) 1 d PU C 3
F3C F -0.6305(3) 0.3690(4) 0.7940(4) 0.138(2) Uani 0.711(8) 1 d PU C 3
F3F F 0.8195(14) 0.3744(11) 0.4285(10) 0.094(3) Uani 0.49(2) 1 d PU A 6
F2A F 0.7466(11) 0.0856(6) 0.6265(8) 0.109(3) Uani 0.501(8) 1 d PU B 1
F3A F 0.7731(4) 0.2065(4) 0.5856(6) 0.117(2) Uani 0.501(8) 1 d PU B 1
F1B F 0.6746(6) 0.0616(4) 0.5071(4) 0.0929(18) Uani 0.499(8) 1 d PU B 2
F3B F 0.7356(6) 0.1838(5) 0.5111(7) 0.128(3) Uani 0.499(8) 1 d PU B 2

loop_
_atom_site_aniso_label
_atom_site_aniso_U_11
_atom_site_aniso_U_22
_atom_site_aniso_U_33
_atom_site_aniso_U_23
_atom_site_aniso_U_13
_atom_site_aniso_U_12
O1 0.0470(9) 0.0446(8) 0.0492(8) 0.0062(6) 0.0169(7) 0.0094(7)
O2 0.0383(8) 0.0463(8) 0.0398(7) -0.0067(6) 0.0174(6) 0.0019(6)
O3 0.0490(9) 0.0528(9) 0.0396(8) 0.0057(6) 0.0207(6) 0.0027(7)
C1 0.0440(11) 0.0449(11) 0.0393(10) -0.0070(8) 0.0182(9) 0.0037(9)
C2 0.0453(12) 0.0448(11) 0.0396(10) 0.0026(8) 0.0209(9) 0.0057(9)
C3 0.0378(10) 0.0430(11) 0.0366(10) 0.0000(8) 0.0146(8) 0.0019(8)
C4 0.0431(11) 0.0444(11) 0.0426(11) -0.0046(9) 0.0167(9) 0.0012(9)
C5 0.0459(12) 0.0450(11) 0.0378(10) 0.0013(8) 0.0181(9) 0.0072(9)
C6 0.0364(10) 0.0447(11) 0.0372(10) 0.0000(8) 0.0157(8) 0.0026(8)
C7 0.0602(14) 0.0439(12) 0.0423(11) 0.0056(9) 0.0164(10) 0.0106(10)
C8 0.0386(11) 0.0445(11) 0.0355(10) 0.0017(8) 0.0163(8) 0.0020(8)
C9 0.0405(12) 0.0597(14) 0.0520(12) -0.0115(10) 0.0183(10) -0.0028(10)
C10 0.0391(11) 0.0433(11) 0.0358(10) 0.0025(8) 0.0156(8) 0.0037(8)
C11 0.0530(13) 0.0564(13) 0.0424(11) 0.0048(10) 0.0152(10) 0.0079(10)
C12 0.0465(13) 0.0607(14) 0.0546(13) -0.0162(11) 0.0220(10) 0.0001(11)
C13 0.0639(16) 0.0519(13) 0.0521(13) 0.0074(10) 0.0308(12) 0.0027(11)
C14 0.0607(15) 0.0468(12) 0.0406(11) 0.0064(9) 0.0237(10) 0.0044(10)
C15 0.0622(15) 0.0587(14) 0.0377(11) 0.0079(10) 0.0174(10) 0.0072(11)
C16 0.0594(14) 0.0491(13) 0.0555(13) 0.0052(10) 0.0276(11) 0.0020(11)
C17 0.0695(16) 0.0425(12) 0.0562(13) 0.0092(10) 0.0285(12) 0.0081(11)
C18 0.0443(12) 0.0541(13) 0.0525(12) -0.0163(10) 0.0185(10) -0.0033(10)
C19 0.0495(13) 0.0582(14) 0.0581(14) -0.0194(11) 0.0214(11) -0.0008(11)
C20 0.0577(14) 0.0552(13) 0.0445(12) 0.0050(10) 0.0127(10) 0.0148(11)
F1E 0.052(3) 0.165(8) 0.097(4) -0.062(5) 0.037(3) -0.012(4)
C21 0.0457(14) 0.095(2) 0.0712(18) -0.0190(16) 0.0201(13) -0.0032(14)
C22 0.0477(14) 0.0648(16) 0.0637(15) -0.0220(12) 0.0190(11) -0.0106(11)
C23 0.0453(12) 0.0577(14) 0.0506(12) -0.0179(10) 0.0193(10) -0.0019(10)
C24 0.0644(18) 0.099(2) 0.0581(16) 0.0193(15) 0.0292(13) 0.0051(16)
C25 0.0734(18) 0.0774(18) 0.0559(15) 0.0160(13) 0.0340(13) 0.0066(14)
C26 0.0586(15) 0.0604(15) 0.0687(16) 0.0124(12) 0.0238(13) 0.0155(12)
C27 0.0444(13) 0.0605(14) 0.0545(13) -0.0084(11) 0.0189(10) 0.0001(11)
C28 0.0740(19) 0.0600(16) 0.0728(18) 0.0177(13) 0.0234(14) 0.0186(14)
F2B 0.070(4) 0.158(7) 0.092(4) -0.033(4) -0.008(3) 0.038(5)
C29 0.0602(17) 0.0750(19) 0.0679(17) 0.0105(14) 0.0128(13) 0.0237(14)
F2E 0.049(4) 0.132(7) 0.108(4) 0.010(5) 0.007(3) 0.008(5)
C30 0.0624(17) 0.0763(19) 0.0772(19) 0.0123(15) 0.0244(14) 0.0148(15)
C31 0.074(2) 0.0794(19) 0.085(2) 0.0263(16) 0.0484(17) 0.0117(15)
C32 0.090(2) 0.086(2) 0.0646(17) 0.0203(15) 0.0475(16) 0.0085(17)
C33 0.071(2) 0.110(3) 0.086(2) 0.011(2) 0.0205(18) 0.0341(19)
C34 0.0621(18) 0.117(3) 0.077(2) 0.0312(19) 0.0316(15) 0.0109(17)
C35 0.075(2) 0.0656(18) 0.084(2) 0.0174(15) 0.0197(16) 0.0282(15)
F1C 0.099(3) 0.220(6) 0.122(4) 0.083(4) 0.072(3) 0.017(3)
F3E 0.067(3) 0.125(4) 0.149(6) -0.013(4) 0.052(4) -0.035(3)
F1D 0.080(5) 0.155(8) 0.132(7) 0.030(6) 0.056(5) 0.029(6)
C36 0.089(3) 0.111(3) 0.119(3) 0.040(2) 0.063(2) 0.019(2)
F2D 0.130(8) 0.149(7) 0.189(10) 0.005(7) 0.078(7) -0.024(6)
F3D 0.111(6) 0.188(9) 0.123(5) -0.018(6) 0.087(5) 0.008(6)
F1F 0.051(3) 0.094(4) 0.138(6) -0.030(4) 0.034(3) 0.014(3)
F2F 0.073(3) 0.130(6) 0.146(7) 0.030(5) 0.065(4) -0.007(4)
F1A 0.092(4) 0.194(7) 0.109(4) -0.041(5) 0.024(3) 0.031(5)
F2C 0.140(5) 0.132(4) 0.218(6) -0.007(3) 0.122(4) 0.027(3)
F3C 0.074(2) 0.211(5) 0.143(4) 0.012(3) 0.054(2) -0.017(3)
F3F 0.049(3) 0.134(7) 0.094(5) -0.030(5) 0.012(3) -0.017(5)
F2A 0.084(5) 0.096(4) 0.142(5) 0.025(4) 0.020(4) 0.050(4)
F3A 0.060(3) 0.119(4) 0.170(6) 0.009(4) 0.031(3) 0.014(2)
F1B 0.084(3) 0.099(4) 0.097(3) -0.021(3) 0.027(2) 0.034(3)
F3B 0.099(4) 0.114(4) 0.203(6) 0.041(4) 0.096(4) 0.041(3)

loop_
_atom_type_symbol
_atom_type_description
_atom_type_scat_dispersion_real
_atom_type_scat_dispersion_imag
_atom_type_scat_source
C C 0.0033 0.0016 'International Tables Vol C Tables 4.2.6.8 and 6.1.1.4'
H H 0.0000 0.0000 'International Tables Vol C Tables 4.2.6.8 and 6.1.1.4'
O O 0.0106 0.0060 'International Tables Vol C Tables 4.2.6.8 and 6.1.1.4'
F F 0.0171 0.0103 'International Tables Vol C Tables 4.2.6.8 and 6.1.1.4'

loop_
_geom_angle_atom_site_label_1
_geom_angle_atom_site_label_2
_geom_angle_atom_site_label_3
_geom_angle
_geom_angle_site_symmetry_1
C5 O1 C7 106.88(17) .
C10 O2 C1 106.40(15) .
C14 O3 C2 107.03(17) .
C23 C1 O2 109.40(18) .
C23 C1 C4 133.71(19) .
O2 C1 C4 116.88(18) .
C11 C2 O3 110.03(18) .
C11 C2 C8 133.9(2) .
O3 C2 C8 115.93(18) .
C6 C3 C8 119.19(19) .
C6 C3 C5 119.84(18) .
C8 C3 C5 120.86(18) .
C18 C4 C19 118.1(2) .
C18 C4 C1 119.97(19) .
C19 C4 C1 121.87(19) .
C16 C5 O1 109.87(19) .
C16 C5 C3 133.3(2) .
O1 C5 C3 116.61(18) .
C8 C6 C3 120.90(18) 3_566
C8 C6 C10 119.02(17) 3_566
C3 C6 C10 119.55(18) .
C17 C7 O1 109.6(2) .
C17 C7 C20 134.8(2) .
O1 C7 C20 115.4(2) .
C6 C8 C3 119.91(18) 3_566
C6 C8 C2 119.09(18) 3_566
C3 C8 C2 120.91(18) .
C10 C9 C23 106.8(2) .
C10 C9 H9 126.6 .
C23 C9 H9 126.6 .
C9 C10 O2 110.22(17) .
C9 C10 C6 132.0(2) .
O2 C10 C6 117.81(17) .
C2 C11 C15 106.1(2) .
C2 C11 H11 127.0 .
C15 C11 H11 127.0 .
C18 C12 C27 120.2(2) .
C18 C12 H12 119.9 .
C27 C12 H12 119.9 .
C24 C13 C25 118.6(2) .
C24 C13 C14 120.8(2) .
C25 C13 C14 120.6(2) .
C15 C14 O3 109.4(2) .
C15 C14 C13 135.0(2) .
O3 C14 C13 115.6(2) .
C14 C15 C11 107.4(2) .
C14 C15 H15 126.3 .
C11 C15 H15 126.3 .
C5 C16 C17 106.5(2) .
C5 C16 H16 126.8 .
C17 C16 H16 126.8 .
C7 C17 C16 107.1(2) .
C7 C17 H17 126.4 .
C16 C17 H17 126.4 .
C12 C18 C4 121.0(2) .
C12 C18 H18 119.5 .
C4 C18 H18 119.5 .
C22 C19 C4 121.2(2) .
C22 C19 H19 119.4 .
C4 C19 H19 119.4 .
C26 C20 C28 118.3(2) .
C26 C20 C7 120.4(2) .
C28 C20 C7 121.3(2) .
F1E C21 F3F 121.1(9) .
F1E C21 F2F 76.3(5) .
F3F C21 F2F 107.0(8) .
F1E C21 F2E 110.7(9) .
F2F C21 F2E 124.2(8) .
F1E C21 F3E 106.1(5) .
F3F C21 F3E 82.4(7) .
F2E C21 F3E 102.8(6) .
F3F C21 F1F 104.6(8) .
F2F C21 F1F 104.8(5) .
F2E C21 F1F 88.0(7) .
F3E C21 F1F 131.6(5) .
F1E C21 C27 116.1(4) .
F3F C21 C27 114.8(8) .
F2F C21 C27 114.6(4) .
F2E C21 C27 110.7(8) .
F3E C21 C27 109.5(5) .
F1F C21 C27 110.2(5) .
C19 C22 C27 119.7(2) .
C19 C22 H22 120.1 .
C27 C22 H22 120.1 .
C1 C23 C9 107.18(19) .
C1 C23 H23 126.4 .
C9 C23 H23 126.4 .
C34 C24 C13 121.0(3) .
C34 C24 H24 119.5 .
C13 C24 H24 119.5 .
C32 C25 C13 120.1(3) .
C32 C25 H25 119.9 .
C13 C25 H25 119.9 .
C30 C26 C20 120.8(3) .
C30 C26 H26 119.6 .
C20 C26 H26 119.6 .
C12 C27 C22 119.8(2) .
C12 C27 C21 120.7(2) .
C22 C27 C21 119.5(2) .
C35 C28 C20 120.6(3) .
C35 C28 H28 119.7 .
C20 C28 H28 119.7 .
C30 C29 C35 119.1(3) .
C30 C29 C33 119.9(3) .
C35 C29 C33 121.0(3) .
C29 C30 C26 120.6(3) .
C29 C30 H30 119.7 .
C26 C30 H30 119.7 .
C32 C31 C34 119.7(3) .
C32 C31 C36 120.6(3) .
C34 C31 C36 119.7(3) .
C31 C32 C25 120.6(3) .
C31 C32 H32 119.7 .
C25 C32 H32 119.7 .
F1A C33 F2B 120.4(8) .
F1A C33 F3B 59.7(6) .
F2B C33 F3B 116.0(8) .
F1A C33 F2A 110.9(8) .
F3B C33 F2A 130.4(7) .
F1A C33 F3A 109.9(7) .
F2B C33 F3A 76.0(6) .
F3B C33 F3A 53.5(5) .
F2A C33 F3A 97.2(6) .
F1A C33 C29 116.3(5) .
F2B C33 C29 116.7(7) .
F3B C33 C29 115.3(4) .
F2A C33 C29 111.9(7) .
F3A C33 C29 109.0(4) .
F2B C33 F1B 102.2(6) .
F3B C33 F1B 94.8(6) .
F2A C33 F1B 84.7(6) .
F3A C33 F1B 139.2(5) .
C29 C33 F1B 107.9(4) .
C31 C34 C24 120.0(3) .
C31 C34 H34 120.0 .
C24 C34 H34 120.0 .
C28 C35 C29 120.7(3) .
C28 C35 H35 119.6 .
C29 C35 H35 119.6 .
F2D C36 F1D 111.3(12) .
F2D C36 F1C 50.1(8) .
F1D C36 F1C 129.3(7) .
F2D C36 F2C 133.3(8) .
F1C C36 F2C 112.2(6) .
F2D C36 F3C 55.0(10) .
F1D C36 F3C 64.4(8) .
F1C C36 F3C 102.1(5) .
F2C C36 F3C 102.8(5) .
F2D C36 F3D 100.5(10) .
F1D C36 F3D 105.5(9) .
F1C C36 F3D 51.7(6) .
F2C C36 F3D 69.0(7) .
F3C C36 F3D 139.2(5) .
F2D C36 C31 113.7(8) .
F1D C36 C31 115.6(7) .
F1C C36 C31 114.8(4) .
F2C C36 C31 112.7(4) .
F3C C36 C31 111.0(4) .
F3D C36 C31 108.8(6) .

loop_
_geom_bond_atom_site_label_1
_geom_bond_atom_site_label_2
_geom_bond_distance
_geom_bond_site_symmetry_2
O1 C5 1.372(3) .
O1 C7 1.376(3) .
O2 C10 1.374(3) .
O2 C1 1.379(2) .
O3 C14 1.369(3) .
O3 C2 1.376(3) .
C1 C23 1.349(3) .
C1 C4 1.454(3) .
C2 C11 1.344(3) .
C2 C8 1.474(3) .
C3 C6 1.405(3) .
C3 C8 1.406(3) .
C3 C5 1.474(3) .
C4 C18 1.386(3) .
C4 C19 1.397(3) .
C5 C16 1.347(3) .
C6 C8 1.402(3) 3_566
C6 C10 1.484(3) .
C7 C17 1.341(3) .
C7 C20 1.468(3) .
C8 C6 1.402(3) 3_566
C9 C10 1.340(3) .
C9 C23 1.419(3) .
C9 H9 0.9500 .
C11 C15 1.433(3) .
C11 H11 0.9500 .
C12 C18 1.375(3) .
C12 C27 1.381(3) .
C12 H12 0.9500 .
C13 C24 1.383(4) .
C13 C25 1.392(3) .
C13 C14 1.465(3) .
C14 C15 1.343(3) .
C15 H15 0.9500 .
C16 C17 1.430(4) .
C16 H16 0.9500 .
C17 H17 0.9500 .
C18 H18 0.9500 .
C19 C22 1.372(3) .
C19 H19 0.9500 .
C20 C26 1.385(4) .
C20 C28 1.395(4) .
F1E C21 1.267(8) .
C21 F3F 1.268(15) .
C21 F2F 1.296(8) .
C21 F2E 1.366(13) .
C21 F3E 1.377(9) .
C21 F1F 1.381(8) .
C21 C27 1.489(4) .
C22 C27 1.387(3) .
C22 H22 0.9500 .
C23 H23 0.9500 .
C24 C34 1.381(4) .
C24 H24 0.9500 .
C25 C32 1.386(4) .
C25 H25 0.9500 .
C26 C30 1.382(4) .
C26 H26 0.9500 .
C28 C35 1.373(4) .
C28 H28 0.9500 .
F2B C33 1.238(11) .
C29 C30 1.376(4) .
C29 C35 1.383(5) .
C29 C33 1.486(4) .
C30 H30 0.9500 .
C31 C32 1.372(5) .
C31 C34 1.380(4) .
C31 C36 1.486(5) .
C32 H32 0.9500 .
C33 F1A 1.166(8) .
C33 F3B 1.298(7) .
C33 F2A 1.364(10) .
C33 F3A 1.416(8) .
C33 F1B 1.510(8) .
C34 H34 0.9500 .
C35 H35 0.9500 .
F1C C36 1.291(5) .
F1D C36 1.207(13) .
C36 F2D 1.207(13) .
C36 F2C 1.321(7) .
C36 F3C 1.405(7) .
C36 F3D 1.450(12) .

loop_
_geom_torsion_atom_site_label_1
_geom_torsion_atom_site_label_2
_geom_torsion_atom_site_label_3
_geom_torsion_atom_site_label_4
_geom_torsion
_geom_torsion_site_symmetry_1
_geom_torsion_site_symmetry_4
C10 O2 C1 C23 -0.2(2) . .
C10 O2 C1 C4 -179.34(18) . .
C14 O3 C2 C11 1.0(2) . .
C14 O3 C2 C8 -175.01(18) . .
C23 C1 C4 C18 -2.1(4) . .
O2 C1 C4 C18 176.7(2) . .
C23 C1 C4 C19 178.8(3) . .
O2 C1 C4 C19 -2.3(3) . .
C7 O1 C5 C16 0.0(2) . .
C7 O1 C5 C3 -175.71(18) . .
C6 C3 C5 C16 -124.9(3) . .
C8 C3 C5 C16 51.0(3) . .
C6 C3 C5 O1 49.5(3) . .
C8 C3 C5 O1 -134.5(2) . .
C8 C3 C6 C8 -0.8(3) . 3_566
C5 C3 C6 C8 175.20(19) . 3_566
C8 C3 C6 C10 -172.41(19) . .
C5 C3 C6 C10 3.6(3) . .
C5 O1 C7 C17 -0.4(2) . .
C5 O1 C7 C20 175.52(18) . .
C6 C3 C8 C6 0.8(3) . 3_566
C5 C3 C8 C6 -175.17(19) . 3_566
C6 C3 C8 C2 -175.46(19) . .
C5 C3 C8 C2 8.5(3) . .
C11 C2 C8 C6 -121.6(3) . 3_566
O3 C2 C8 C6 53.3(3) . 3_566
C11 C2 C8 C3 54.8(4) . .
O3 C2 C8 C3 -130.4(2) . .
C23 C9 C10 O2 -0.1(3) . .
C23 C9 C10 C6 179.2(2) . .
C1 O2 C10 C9 0.2(2) . .
C1 O2 C10 C6 -179.21(17) . .
C8 C6 C10 C9 -85.8(3) 3_566 .
C3 C6 C10 C9 85.9(3) . .
C8 C6 C10 O2 93.4(2) 3_566 .
C3 C6 C10 O2 -94.8(2) . .
O3 C2 C11 C15 -0.7(3) . .
C8 C2 C11 C15 174.3(2) . .
C2 O3 C14 C15 -0.9(2) . .
C2 O3 C14 C13 177.10(19) . .
C24 C13 C14 C15 -179.1(3) . .
C25 C13 C14 C15 2.7(5) . .
C24 C13 C14 O3 3.6(4) . .
C25 C13 C14 O3 -174.6(2) . .
O3 C14 C15 C11 0.5(3) . .
C13 C14 C15 C11 -177.0(3) . .
C2 C11 C15 C14 0.2(3) . .
O1 C5 C16 C17 0.4(3) . .
C3 C5 C16 C17 175.1(2) . .
O1 C7 C17 C16 0.7(3) . .
C20 C7 C17 C16 -174.2(2) . .
C5 C16 C17 C7 -0.7(3) . .
C27 C12 C18 C4 -0.2(4) . .
C19 C4 C18 C12 0.9(4) . .
C1 C4 C18 C12 -178.2(2) . .
C18 C4 C19 C22 -1.0(4) . .
C1 C4 C19 C22 178.1(2) . .
C17 C7 C20 C26 169.2(3) . .
O1 C7 C20 C26 -5.4(3) . .
C17 C7 C20 C28 -7.8(4) . .
O1 C7 C20 C28 177.6(2) . .
C4 C19 C22 C27 0.2(4) . .
O2 C1 C23 C9 0.2(3) . .
C4 C1 C23 C9 179.1(2) . .
C10 C9 C23 C1 -0.1(3) . .
C25 C13 C24 C34 1.7(5) . .
C14 C13 C24 C34 -176.5(3) . .
C24 C13 C25 C32 -2.2(4) . .
C14 C13 C25 C32 176.0(3) . .
C28 C20 C26 C30 1.5(4) . .
C7 C20 C26 C30 -175.6(3) . .
C18 C12 C27 C22 -0.5(4) . .
C18 C12 C27 C21 179.5(3) . .
C19 C22 C27 C12 0.5(4) . .
C19 C22 C27 C21 -179.5(3) . .
F1E C21 C27 C12 11.0(11) . .
F3F C21 C27 C12 -138.4(9) . .
F2F C21 C27 C12 97.2(11) . .
F2E C21 C27 C12 -116.3(8) . .
F3E C21 C27 C12 131.0(7) . .
F1F C21 C27 C12 -20.7(8) . .
F1E C21 C27 C22 -169.0(11) . .
F3F C21 C27 C22 41.6(9) . .
F2F C21 C27 C22 -82.8(11) . .
F2E C21 C27 C22 63.7(8) . .
F3E C21 C27 C22 -49.0(8) . .
F1F C21 C27 C22 159.4(8) . .
C26 C20 C28 C35 -1.0(4) . .
C7 C20 C28 C35 176.1(3) . .
C35 C29 C30 C26 -0.5(5) . .
C33 C29 C30 C26 179.8(3) . .
C20 C26 C30 C29 -0.8(5) . .
C34 C31 C32 C25 0.9(5) . .
C36 C31 C32 C25 -177.1(3) . .
C13 C25 C32 C31 0.9(5) . .
C30 C29 C33 F1A -85.3(9) . .
C35 C29 C33 F1A 95.0(9) . .
C30 C29 C33 F2B 123.0(7) . .
C35 C29 C33 F2B -56.7(8) . .
C30 C29 C33 F3B -18.2(8) . .
C35 C29 C33 F3B 162.1(7) . .
C30 C29 C33 F2A 145.9(6) . .
C35 C29 C33 F2A -33.8(7) . .
C30 C29 C33 F3A 39.6(6) . .
C35 C29 C33 F3A -140.1(5) . .
C30 C29 C33 F1B -122.7(4) . .
C35 C29 C33 F1B 57.7(5) . .
C32 C31 C34 C24 -1.4(6) . .
C36 C31 C34 C24 176.6(4) . .
C13 C24 C34 C31 0.1(6) . .
C20 C28 C35 C29 -0.2(5) . .
C30 C29 C35 C28 1.0(5) . .
C33 C29 C35 C28 -179.3(3) . .
C32 C31 C36 F2D -86.2(13) . .
C34 C31 C36 F2D 95.9(13) . .
C32 C31 C36 F1D 143.3(11) . .
C34 C31 C36 F1D -34.6(12) . .
C32 C31 C36 F1C -30.8(8) . .
C34 C31 C36 F1C 151.2(6) . .
C32 C31 C36 F2C 99.3(6) . .
C34 C31 C36 F2C -78.6(7) . .
C32 C31 C36 F3C -146.0(5) . .
C34 C31 C36 F3C 36.1(6) . .
C32 C31 C36 F3D 24.9(9) . .
C34 C31 C36 F3D -153.1(8) . .
